data_9017064
loop_
_publ_author_name
'Nagashima, M.'
'Armbruster, T.'
'Kolitsch, U.'
'Pettke, T.'

_publ_section_title
;
 The relation between Li <-> Na substitution and hydrogen bonding in five-periodic
 single-chain silicates nambulite and marsturite: A single-crystal X-ray study
;
_journal_name_full 'American Mineralogist'
_journal_page_first 1462
_journal_page_last 1470
_journal_volume 99
_journal_year 2014
_chemical_compound_source 'Molinello mine, Liguria, Italy'
_chemical_formula_sum 'Ca0.912 Fe0.11 H Li0.062 Mg0.07 Mn2.908 Na0.938 O15 Si5'
_chemical_name_mineral Marsturite
_space_group_IT_number 2
_space_group_name_Hall '-P 1'
_space_group_name_H-M_alt 'P -1'
_symmetry_space_group_name_H-M 'P -1'
_cell_angle_alpha 92.40
_cell_angle_beta 94.41
_cell_angle_gamma 106.83
_cell_length_a 7.697
_cell_length_b 11.720
_cell_length_c 6.771
_cell_formula_units_Z 2
_cell_volume 581.593
_database_code_amcsd 0020225
_exptl_crystal_density_diffrn 3.469
_cod_data_source_file inputs/fixed/downloads/05/05785.cif
_cod_data_source_block 05785
_cod_original_formula_sum '(Na.938 Li.062) Mn2.908 Ca.912 Fe.11 Mg.07 Si5 O15 H'
_cod_database_code 9017064

loop_
_space_group_symop_operation_xyz
x,y,z
-x,-y,-z

loop_
_atom_site_aniso_label
_atom_site_aniso_U_11
_atom_site_aniso_U_22
_atom_site_aniso_U_33
_atom_site_aniso_U_12
_atom_site_aniso_U_13
_atom_site_aniso_U_23
NaM5 0.01980 0.04380 0.02580 0.00910 0.00480 -0.00420
LiM5 0.01980 0.04380 0.02580 0.00910 0.00480 -0.00420
MnM1 0.01620 0.02190 0.01530 0.00390 0.00030 0.00100
MnM2 0.02150 0.02030 0.01670 0.00670 -0.00030 -0.00020
CaM2 0.02150 0.02030 0.01670 0.00670 -0.00030 -0.00020
MnM3 0.01670 0.01950 0.01550 0.00450 0.00130 0.00010
FeM3 0.01670 0.01950 0.01550 0.00450 0.00130 0.00010
MgM3 0.01670 0.01950 0.01550 0.00450 0.00130 0.00010
CaM4 0.02010 0.02440 0.02180 0.00180 -0.00390 0.00010
MnM4 0.02010 0.02440 0.02180 0.00180 -0.00390 0.00010
Si1 0.02000 0.01910 0.01570 0.00500 0.00010 0.00160
Si2 0.01770 0.01710 0.01190 0.00400 -0.00080 0.00070
Si3 0.01510 0.01710 0.01280 0.00500 0.00080 0.00190
Si4 0.01590 0.01930 0.01340 0.00490 -0.00040 0.00060
Si5 0.01620 0.01870 0.01450 0.00480 0.00110 0.00020
O1 0.02300 0.02500 0.02080 0.00220 0.00240 0.00380
O2 0.02300 0.02400 0.01560 0.00710 -0.00070 0.00080
O3 0.02100 0.01780 0.02050 0.00390 -0.00090 0.00210
O4 0.01610 0.02150 0.01410 0.00440 0.00070 -0.00020
O5 0.02200 0.02200 0.01670 0.00420 0.00260 -0.00050
O6 0.01660 0.02600 0.01630 0.00420 0.00240 0.00680
O7 0.02600 0.02600 0.02210 0.01400 0.00540 0.00410
O8 0.01790 0.01830 0.01440 0.00430 -0.00060 -0.00030
O9 0.02700 0.02010 0.01720 0.00550 -0.00510 0.00010
O10 0.01700 0.02110 0.01510 0.00490 0.00010 0.00110
O11 0.02500 0.02200 0.01610 0.00620 0.00120 0.00030
O12 0.01970 0.02600 0.01760 0.00840 0.00070 0.00240
O13 0.02100 0.02600 0.02090 0.00760 0.00340 0.00300
O14 0.01810 0.02090 0.01920 0.00480 -0.00310 0.00040
O15 0.02200 0.02200 0.02070 0.00950 -0.00390 -0.00540

loop_
_atom_site_label
_atom_site_fract_x
_atom_site_fract_y
_atom_site_fract_z
_atom_site_occupancy
_atom_site_U_iso_or_equiv
NaM5 0.67530 0.14660 0.37100 0.93800 0.02990
LiM5 0.67530 0.14660 0.37100 0.06200 0.02990
MnM1 0.59347 0.64999 0.06289 1.00000 0.01820
MnM2 0.80504 0.94011 0.12446 0.85100 0.01950
CaM2 0.80504 0.94011 0.12446 0.14900 0.01950
MnM3 0.03951 0.23533 0.17309 0.82000 0.01750
FeM3 0.03951 0.23533 0.17309 0.11000 0.01750
MgM3 0.03951 0.23533 0.17309 0.07000 0.01750
CaM4 0.23215 0.52332 0.27776 0.76300 0.02350
MnM4 0.23215 0.52332 0.27776 0.23700 0.02350
Si1 0.26700 0.05745 0.35570 1.00000 0.01850
Si2 0.45770 0.32818 0.42513 1.00000 0.01590
Si3 0.80561 0.45012 0.21690 1.00000 0.01500
Si4 -0.00550 0.72249 0.30730 1.00000 0.01640
Si5 0.34147 0.85220 0.12200 1.00000 0.01660
O1 0.18080 0.00620 0.55890 1.00000 0.02380
O2 0.11690 0.06510 0.18140 1.00000 0.02090
O3 0.41760 0.18310 0.42640 1.00000 0.02030
O4 0.32300 0.35250 0.24910 1.00000 0.01760
O5 0.53990 0.61240 0.35920 1.00000 0.02100
O6 0.67710 0.37310 0.37760 1.00000 0.01980
O7 0.95900 0.39090 0.16550 1.00000 0.02310
O8 0.67630 0.47070 0.03290 1.00000 0.01720
O9 0.92260 0.57810 0.33860 1.00000 0.02210
O10 0.87410 0.76360 0.13490 1.00000 0.01800
O11 -0.00690 0.20800 0.48100 1.00000 0.02120
O12 0.20600 0.74400 0.24110 1.00000 0.02080
O13 0.52600 0.82140 0.07840 1.00000 0.02240
O14 0.77070 0.11880 0.07130 1.00000 0.01990
O15 0.38870 0.97070 0.28390 1.00000 0.02160
H1 0.09300 -0.07400 0.53600 1.00000 0.05000

loop_
_cod_related_entry_id
_cod_related_entry_database
_cod_related_entry_code
1 AMCSD 0020225
